data_1576640
loop_
_publ_author_name
'Herle, Dominic'
'Wurm, Frerik'
'Lichtenberg, Crispin'
'Dankert, Fabian'

_publ_section_title
;
 Al(ii) transfer harnessing a well-defined cadmium precursor.
;
_journal_issue 16
_journal_name_full 'Chemical science'
_journal_page_first 7997
_journal_page_last 8006
_journal_paper_doi 10.1039/d6sc00437g
_journal_volume 17
_journal_year 2026
_chemical_formula_moiety 'C22 H38 Al N Se Si2'
_chemical_formula_sum 'C22 H38 Al N Se Si2'
_chemical_formula_weight 478.65
_space_group_crystal_system triclinic
_space_group_IT_number 2
_space_group_name_Hall '-P 1'
_space_group_name_H-M_alt 'P -1'
_atom_sites_solution_hydrogens geom
_audit_creation_date 2025-12-10
_audit_creation_method
;
Olex2 1.5
(compiled 2022.04.07 svn.rca3783a0 for OlexSys, GUI svn.r6498)
;
_audit_update_record
;
2025-12-16 deposited with the CCDC.	2026-02-23 downloaded from the CCDC.
;
_cell_angle_alpha 97.633(9)
_cell_angle_beta 101.799(9)
_cell_angle_gamma 97.348(9)
_cell_formula_units_Z 4
_cell_length_a 9.5257(12)
_cell_length_b 16.5954(17)
_cell_length_c 16.708(2)
_cell_measurement_reflns_used 11704
_cell_measurement_temperature 100
_cell_measurement_theta_max 71.74
_cell_measurement_theta_min 3.53
_cell_volume 2529.6(5)
_computing_cell_refinement
;
X-Area Recipe 2.0.1 (STOE, 2023)
;
_computing_data_collection
;
X-Area Pilatus3_SV 1.31.192.0 (STOE, 2023)
;
_computing_data_reduction
;
X-Area Integrate 2.5.15.0 (STOE, 2023)
X-Area LANA 2.7.12 (STOE, 2023)
;
_computing_molecular_graphics 'Olex2 1.5 (Dolomanov et al., 2009)'
_computing_publication_material 'Olex2 1.5 (Dolomanov et al., 2009)'
_computing_structure_refinement 'SHELXL 2019/3 (Sheldrick, 2015)'
_diffrn_ambient_temperature 100
_diffrn_detector Pilatus200K
_diffrn_detector_area_resol_mean 5.81
_diffrn_detector_type 'DECTRIS PILATUS 200K'
_diffrn_measured_fraction_theta_full 0.979
_diffrn_measured_fraction_theta_max 0.954
_diffrn_measurement_details
;
 3211 frames, detector distance = 60 mm
;
_diffrn_measurement_device 'Eulerian 4-circle diffractometer'
_diffrn_measurement_device_type 'STOE STADIVARI'
_diffrn_measurement_method 'rotation method, \w scans'
_diffrn_radiation_collimation '1.2 mm, 0.6 diameter'
_diffrn_radiation_monochromator 'Graded multilayer mirror'
_diffrn_radiation_polarisn_norm 0
_diffrn_radiation_probe x-ray
_diffrn_radiation_type 'Cu K\a'
_diffrn_radiation_wavelength 1.54186
_diffrn_reflns_av_R_equivalents 0.0621
_diffrn_reflns_av_unetI/netI 0.0816
_diffrn_reflns_Laue_measured_fraction_full 0.979
_diffrn_reflns_Laue_measured_fraction_max 0.954
_diffrn_reflns_limit_h_max 6
_diffrn_reflns_limit_h_min -11
_diffrn_reflns_limit_k_max 20
_diffrn_reflns_limit_k_min -18
_diffrn_reflns_limit_l_max 20
_diffrn_reflns_limit_l_min -16
_diffrn_reflns_number 24504
_diffrn_reflns_point_group_measured_fraction_full 0.979
_diffrn_reflns_point_group_measured_fraction_max 0.954
_diffrn_reflns_theta_full 67.686
_diffrn_reflns_theta_max 72.303
_diffrn_reflns_theta_min 3.532
_diffrn_source Cu-Genix
_diffrn_source_current 0.600
_diffrn_source_power 0.030
_diffrn_source_voltage 50
_exptl_absorpt_coefficient_mu 3.295
_exptl_absorpt_correction_T_max 0.9060
_exptl_absorpt_correction_T_min 0.8209
_exptl_absorpt_correction_type multi-scan
_exptl_absorpt_process_details
;
STOE X-Red32, absorption correction by Gaussian integration, analogous to
P. Coppens, "The Evaluation of Absorption and Extinction in Single-Crystal
Structure Analysis", published in: F. R. Ahmed (Editor), "Crystallographic
Computing", Munksgaard, Copenhagen (1970), 255 - 270. Afterwards scaling of
reflection intensities was performed within STOE LANA. J. Koziskova, F. Hahn,
J. Richter, J. Kozisek, Acta Chimica Slovaca, vol. 9, no. 2, 2016, pp. 136-140.
;
_exptl_crystal_colour colorless
_exptl_crystal_density_diffrn 1.257
_exptl_crystal_density_method 'not measured'
_exptl_crystal_description plate
_exptl_crystal_F_000 1008
_exptl_crystal_size_max 0.06
_exptl_crystal_size_mid 0.05
_exptl_crystal_size_min 0.03
_refine_diff_density_max 1.141
_refine_diff_density_min -0.656
_refine_diff_density_rms 0.105
_refine_ls_extinction_method none
_refine_ls_goodness_of_fit_ref 0.993
_refine_ls_hydrogen_treatment constr
_refine_ls_matrix_type full
_refine_ls_number_parameters 509
_refine_ls_number_reflns 9541
_refine_ls_number_restraints 0
_refine_ls_restrained_S_all 0.993
_refine_ls_R_factor_all 0.1230
_refine_ls_R_factor_gt 0.0668
_refine_ls_shift/su_max 0.000
_refine_ls_shift/su_mean 0.000
_refine_ls_structure_factor_coef Fsqd
_refine_ls_weighting_details 'w=1/[\s^2^(Fo^2^)+(0.0752P)^2^+8.4814P] where P=(Fo^2^+2Fc^2^)/3'
_refine_ls_weighting_scheme calc
_refine_ls_wR_factor_gt 0.1488
_refine_ls_wR_factor_ref 0.1865
_reflns_Friedel_coverage 0.000
_reflns_number_gt 5958
_reflns_number_total 9541
_reflns_threshold_expression 'I > 2\s(I)'
_cod_data_source_file d6sc00437g2.cif
_cod_data_source_block sv1752a
_cod_depositor_comments 'Adding full bibliography for 1576637--1576642.cif.'
_cod_database_code 1576640
_shelx_shelxl_version_number 2019/3
_shelx_space_group_comment
;
The symmetry employed for this shelxl refinement is uniquely defined
by the following loop, which should always be used as a source of
symmetry information in preference to the above space-group names.
They are only intended as comments.
;
_olex2_refinement_description
;
1.a Aromatic/amide H refined with riding coordinates:
 C34(H34), C35(H35), C36(H36), C37(H37), C38(H38), C12(H12), C13(H13),
 C14(H14), C15(H15), C16(H16)
1.b Idealised Me refined as rotating group:
 C28(H28A,H28B,H28C), C29(H29A,H29B,H29C), C30(H30A,H30B,H30C), C31(H31A,H31B,
 H31C), C32(H32A,H32B,H32C), C39(H39A,H39B,H39C), C40(H40A,H40B,H40C), C41(H41A,
 H41B,H41C), C42(H42A,H42B,H42C), C43(H43A,H43B,H43C), C44(H44A,H44B,H44C),
 C6(H6A,H6B,H6C), C7(H7A,H7B,H7C), C8(H8A,H8B,H8C), C9(H9A,H9B,H9C), C10(H10A,
 H10B,H10C), C17(H17A,H17B,H17C), C18(H18A,H18B,H18C), C19(H19A,H19B,H19C),
 C20(H20A,H20B,H20C), C21(H21A,H21B,H21C), C22(H22A,H22B,H22C)
;
_olex2_submission_special_instructions 'No special instructions were received'
_stoe_detector_distance '60.0 mm'
_stoe_detector_pixelsize_x '0.172 mm'
_stoe_detector_pixelsize_y '0.172 mm'
_stoe_detector_size_x '7.0 cm'
_stoe_detector_size_y '8.4 cm'
_stoe_evaluation_integration_a 9.0
_stoe_evaluation_integration_b 0.0
_stoe_evaluation_integration_ems 0.020
_stoe_evaluation_lana_bis_l_even_max -
_stoe_evaluation_lana_bis_l_odd_max -
_stoe_evaluation_lana_bos_l_even_max -
_stoe_evaluation_lana_bos_l_odd_max -
_stoe_evaluation_lana_completeness 95.4
_stoe_evaluation_lana_dxs_max_order 1
_stoe_evaluation_lana_dys_max_order 1
_stoe_evaluation_lana_fs_max_order 3
_stoe_evaluation_lana_max_2theta_available 144.7
_stoe_evaluation_lana_max_2theta_desired 144.7
_stoe_evaluation_lana_mean_redundancy 2.6
_stoe_evaluation_lana_number_refls_after_or 24509
_stoe_evaluation_lana_number_refls_outliers 5186
_stoe_evaluation_lana_number_refls_total 29695
_stoe_evaluation_lana_number_refls_unique 9546
_stoe_evaluation_lana_number_refls_written 24509
_stoe_evaluation_lana_or_c1 0.035
_stoe_evaluation_lana_or_c2 0
_stoe_evaluation_lana_or_c3 0
_stoe_evaluation_lana_or_c4 0.7
_stoe_evaluation_lana_point_group -1
_stoe_evaluation_lana_table
;
#----------------------------------------------------------------------------
2Theta          14.3   29.7   45.1   60.5   75.9   91.3  106.7  122.1  137.5
#----------------------------------------------------------------------------
<Resolution>    5.04   2.88   2.02   1.51   1.25   1.07   0.96   0.88   0.83
N(total)         149    983   1658   2349   3601   7000   6330   5235   2390
<Redundancy>     1.8    2.8    2.2    2.1    2.2    3.4    2.9    2.6    1.9
Complet. [%%]    95.0   99.7   98.5   98.4   99.5   98.3   97.3   97.0   79.2
<I/sigma>       82.0   41.2   20.6   10.9    7.1    4.3    3.3    2.5    2.4
R(int)         0.018  0.016  0.027  0.055  0.076  0.098  0.122  0.155  0.183
#----------------------------------------------------------------------------
;
_stoe_measurement_identifier sv1752a
_stoe_measurement_max_exposure_per_frame '60.0 s'
_stoe_measurement_mean_exposure_per_frame '60.0 s'
_stoe_measurement_min_exposure_per_frame '60.0 s'
_stoe_measurement_total_exposure_time '53.5 h'
_stoe_measurement_total_frame_number 3211
_stoe_measurement_total_run_number 29
_stoe_measurement_tube_power '30.0 W'

loop_
_space_group_symop_operation_xyz
'x, y, z'
'-x, -y, -z'

loop_
_atom_site_label
_atom_site_type_symbol
_atom_site_fract_x
_atom_site_fract_y
_atom_site_fract_z
_atom_site_U_iso_or_equiv
_atom_site_adp_type
_atom_site_occupancy
_atom_site_site_symmetry_order
_atom_site_calc_flag
_atom_site_refinement_flags_posn
_atom_site_refinement_flags_adp
_atom_site_refinement_flags_occupancy
_atom_site_disorder_assembly
_atom_site_disorder_group
Se2 Se 0.30858(9) -0.00772(4) 0.25953(5) 0.0488(2) Uani 1 1 d . . . . .
Al2 Al 0.3724(2) 0.11563(12) 0.21189(13) 0.0378(4) Uani 1 1 d . . . . .
N2 N 0.3268(6) 0.2064(3) 0.2659(3) 0.0381(12) Uani 1 1 d . . . . .
Si3 Si 0.16678(19) 0.24215(11) 0.22791(12) 0.0375(4) Uani 1 1 d . . . . .
Si4 Si 0.4522(2) 0.25598(11) 0.35591(12) 0.0432(4) Uani 1 1 d . . . . .
C23 C 0.5404(8) 0.1379(4) 0.1461(5) 0.0445(16) Uani 1 1 d . . . . .
C24 C 0.5784(8) 0.0612(5) 0.1617(5) 0.0524(19) Uani 1 1 d . . . . .
C25 C 0.4713(10) -0.0005(5) 0.1149(6) 0.060(2) Uani 1 1 d . . . . .
C26 C 0.3590(9) 0.0343(6) 0.0702(5) 0.062(2) Uani 1 1 d . . . . .
C27 C 0.4001(8) 0.1226(5) 0.0890(4) 0.0469(17) Uani 1 1 d . . . . .
C28 C 0.6399(9) 0.2195(5) 0.1666(6) 0.060(2) Uani 1 1 d . . . . .
H28A H 0.586698 0.262980 0.184117 0.090 Uiso 1 1 calc R U . . .
H28B H 0.674891 0.231286 0.117501 0.090 Uiso 1 1 calc R U . . .
H28C H 0.722757 0.217436 0.211579 0.090 Uiso 1 1 calc R U . . .
C29 C 0.7147(9) 0.0478(5) 0.2202(6) 0.067(3) Uani 1 1 d . . . . .
H29A H 0.777483 0.100852 0.242728 0.101 Uiso 1 1 calc R U . . .
H29B H 0.766799 0.011599 0.189884 0.101 Uiso 1 1 calc R U . . .
H29C H 0.687968 0.022159 0.265661 0.101 Uiso 1 1 calc R U . . .
C30 C 0.4721(14) -0.0924(5) 0.1135(9) 0.105(5) Uani 1 1 d . . . . .
H30A H 0.564056 -0.106137 0.102324 0.158 Uiso 1 1 calc R U . . .
H30B H 0.391170 -0.123472 0.069879 0.158 Uiso 1 1 calc R U . . .
H30C H 0.461694 -0.106574 0.167266 0.158 Uiso 1 1 calc R U . . .
C31 C 0.2217(12) -0.0094(8) 0.0141(7) 0.102(4) Uani 1 1 d . . . . .
H31A H 0.160950 -0.037152 0.046232 0.153 Uiso 1 1 calc R U . . .
H31B H 0.243419 -0.050277 -0.027734 0.153 Uiso 1 1 calc R U . . .
H31C H 0.169901 0.030344 -0.013392 0.153 Uiso 1 1 calc R U . . .
C32 C 0.3401(11) 0.1860(7) 0.0422(6) 0.082(3) Uani 1 1 d . . . . .
H32A H 0.244468 0.162174 0.006865 0.123 Uiso 1 1 calc R U . . .
H32B H 0.405883 0.203966 0.007717 0.123 Uiso 1 1 calc R U . . .
H32C H 0.330513 0.233280 0.081438 0.123 Uiso 1 1 calc R U . . .
C33 C 0.2458(8) 0.0302(4) 0.3585(5) 0.0450(16) Uani 1 1 d . . . . .
C34 C 0.1089(9) 0.0505(4) 0.3544(5) 0.0508(18) Uani 1 1 d . . . . .
H34 H 0.046542 0.049046 0.301770 0.061 Uiso 1 1 calc R U . . .
C35 C 0.0610(10) 0.0728(5) 0.4255(5) 0.058(2) Uani 1 1 d . . . . .
H35 H -0.033164 0.087248 0.421648 0.070 Uiso 1 1 calc R U . . .
C36 C 0.1504(11) 0.0741(5) 0.5027(6) 0.062(2) Uani 1 1 d . . . . .
H36 H 0.117225 0.088760 0.551750 0.074 Uiso 1 1 calc R U . . .
C37 C 0.2864(10) 0.0540(5) 0.5077(5) 0.063(2) Uani 1 1 d . . . . .
H37 H 0.348378 0.055123 0.560373 0.075 Uiso 1 1 calc R U . . .
C38 C 0.3344(10) 0.0319(5) 0.4352(5) 0.056(2) Uani 1 1 d . . . . .
H38 H 0.428970 0.017968 0.438922 0.068 Uiso 1 1 calc R U . . .
C39 C 0.0467(8) 0.1587(5) 0.1457(5) 0.0521(18) Uani 1 1 d . . . . .
H39A H 0.092234 0.149634 0.098439 0.078 Uiso 1 1 calc R U . . .
H39B H -0.048040 0.175528 0.127433 0.078 Uiso 1 1 calc R U . . .
H39C H 0.033558 0.107588 0.168647 0.078 Uiso 1 1 calc R U . . .
C40 C 0.0611(9) 0.2670(4) 0.3078(5) 0.0509(18) Uani 1 1 d . . . . .
H40A H 0.050982 0.220833 0.338361 0.076 Uiso 1 1 calc R U . . .
H40B H -0.035405 0.276412 0.280731 0.076 Uiso 1 1 calc R U . . .
H40C H 0.112202 0.316658 0.346398 0.076 Uiso 1 1 calc R U . . .
C41 C 0.2005(8) 0.3382(5) 0.1826(5) 0.0492(17) Uani 1 1 d . . . . .
H41A H 0.122727 0.337103 0.133758 0.074 Uiso 1 1 calc R U . . .
H41B H 0.294045 0.341437 0.166353 0.074 Uiso 1 1 calc R U . . .
H41C H 0.202478 0.386365 0.223929 0.074 Uiso 1 1 calc R U . . .
C42 C 0.3789(9) 0.2682(5) 0.4514(5) 0.057(2) Uani 1 1 d . . . . .
H42A H 0.316054 0.310618 0.448692 0.086 Uiso 1 1 calc R U . . .
H42B H 0.459558 0.284678 0.500136 0.086 Uiso 1 1 calc R U . . .
H42C H 0.322540 0.215805 0.455401 0.086 Uiso 1 1 calc R U . . .
C43 C 0.5326(9) 0.3612(4) 0.3445(5) 0.054(2) Uani 1 1 d . . . . .
H43A H 0.571952 0.357914 0.294537 0.081 Uiso 1 1 calc R U . . .
H43B H 0.610765 0.384557 0.393125 0.081 Uiso 1 1 calc R U . . .
H43C H 0.457296 0.396539 0.339711 0.081 Uiso 1 1 calc R U . . .
C44 C 0.6009(8) 0.1928(5) 0.3754(5) 0.056(2) Uani 1 1 d . . . . .
H44A H 0.558953 0.136053 0.376954 0.084 Uiso 1 1 calc R U . . .
H44B H 0.667851 0.216061 0.428614 0.084 Uiso 1 1 calc R U . . .
H44C H 0.653723 0.193052 0.330892 0.084 Uiso 1 1 calc R U . . .
Se1 Se 0.94430(8) 0.49768(4) 0.30382(5) 0.0400(2) Uani 1 1 d . . . . .
Si1 Si 0.9987(2) 0.66025(11) 0.12404(12) 0.0393(4) Uani 1 1 d . . . . .
Al1 Al 1.0547(2) 0.63341(10) 0.30403(12) 0.0334(4) Uani 1 1 d . . . . .
N1 N 0.9566(5) 0.6796(3) 0.2201(3) 0.0334(11) Uani 1 1 d . . . . .
C1 C 1.1788(7) 0.7244(4) 0.4058(4) 0.0364(14) Uani 1 1 d . . . . .
Si2 Si 0.82251(19) 0.73606(10) 0.23912(11) 0.0363(4) Uani 1 1 d . . . . .
C2 C 1.2713(7) 0.7050(4) 0.3522(4) 0.0362(14) Uani 1 1 d . . . . .
C3 C 1.3043(7) 0.6257(4) 0.3599(4) 0.0375(14) Uani 1 1 d . . . . .
C4 C 1.2374(7) 0.5960(4) 0.4209(4) 0.0369(14) Uani 1 1 d . . . . .
C5 C 1.1575(7) 0.6560(4) 0.4495(4) 0.0365(14) Uani 1 1 d . . . . .
C6 C 1.1444(8) 0.8093(4) 0.4303(5) 0.0496(18) Uani 1 1 d . . . . .
H6A H 1.096252 0.829233 0.380806 0.074 Uiso 1 1 calc R U . . .
H6B H 1.234627 0.846966 0.457044 0.074 Uiso 1 1 calc R U . . .
H6C H 1.079930 0.806806 0.469049 0.074 Uiso 1 1 calc R U . . .
C7 C 1.3383(8) 0.7666(5) 0.3057(5) 0.0527(19) Uani 1 1 d . . . . .
H7A H 1.373480 0.737242 0.260837 0.079 Uiso 1 1 calc R U . . .
H7B H 1.419658 0.803845 0.343937 0.079 Uiso 1 1 calc R U . . .
H7C H 1.264918 0.798619 0.282403 0.079 Uiso 1 1 calc R U . . .
C8 C 1.4013(7) 0.5797(4) 0.3173(5) 0.0478(17) Uani 1 1 d . . . . .
H8A H 1.348818 0.524942 0.290474 0.072 Uiso 1 1 calc R U . . .
H8B H 1.487739 0.574025 0.358158 0.072 Uiso 1 1 calc R U . . .
H8C H 1.430710 0.610072 0.275389 0.072 Uiso 1 1 calc R U . . .
C9 C 1.2490(8) 0.5136(4) 0.4472(5) 0.0487(18) Uani 1 1 d . . . . .
H9A H 1.349998 0.512195 0.474195 0.073 Uiso 1 1 calc R U . . .
H9B H 1.217961 0.470206 0.398404 0.073 Uiso 1 1 calc R U . . .
H9C H 1.186607 0.504457 0.486117 0.073 Uiso 1 1 calc R U . . .
C10 C 1.0693(8) 0.6492(5) 0.5123(5) 0.0515(18) Uani 1 1 d . . . . .
H10A H 1.066740 0.704267 0.540933 0.077 Uiso 1 1 calc R U . . .
H10B H 1.112393 0.616295 0.552519 0.077 Uiso 1 1 calc R U . . .
H10C H 0.970128 0.622339 0.484920 0.077 Uiso 1 1 calc R U . . .
C11 C 0.7937(7) 0.4691(3) 0.2034(4) 0.0324(13) Uani 1 1 d . . . . .
C12 C 0.8173(8) 0.4190(4) 0.1352(5) 0.0443(16) Uani 1 1 d . . . . .
H12 H 0.909585 0.402682 0.136527 0.053 Uiso 1 1 calc R U . . .
C13 C 0.7060(9) 0.3933(4) 0.0659(5) 0.0503(18) Uani 1 1 d . . . . .
H13 H 0.721938 0.358296 0.019915 0.060 Uiso 1 1 calc R U . . .
C14 C 0.5726(9) 0.4174(4) 0.0621(5) 0.053(2) Uani 1 1 d . . . . .
H14 H 0.497605 0.399942 0.013435 0.064 Uiso 1 1 calc R U . . .
C15 C 0.5480(8) 0.4666(4) 0.1287(5) 0.0480(18) Uani 1 1 d . . . . .
H15 H 0.455483 0.482918 0.126641 0.058 Uiso 1 1 calc R U . . .
C16 C 0.6587(7) 0.4925(4) 0.1995(4) 0.0415(15) Uani 1 1 d . . . . .
H16 H 0.641351 0.526649 0.245583 0.050 Uiso 1 1 calc R U . . .
C17 C 1.1392(9) 0.5905(4) 0.1313(5) 0.0494(17) Uani 1 1 d . . . . .
H17A H 1.231918 0.620917 0.165095 0.074 Uiso 1 1 calc R U . . .
H17B H 1.151177 0.570477 0.075587 0.074 Uiso 1 1 calc R U . . .
H17C H 1.107926 0.543580 0.156969 0.074 Uiso 1 1 calc R U . . .
C18 C 1.0726(9) 0.7564(5) 0.0888(5) 0.0518(18) Uani 1 1 d . . . . .
H18A H 0.999587 0.793139 0.083902 0.078 Uiso 1 1 calc R U . . .
H18B H 1.096191 0.742017 0.034869 0.078 Uiso 1 1 calc R U . . .
H18C H 1.160551 0.784268 0.129382 0.078 Uiso 1 1 calc R U . . .
C19 C 0.8393(8) 0.6085(4) 0.0394(4) 0.0472(17) Uani 1 1 d . . . . .
H19A H 0.780879 0.566519 0.060181 0.071 Uiso 1 1 calc R U . . .
H19B H 0.873955 0.582427 -0.007436 0.071 Uiso 1 1 calc R U . . .
H19C H 0.779810 0.649505 0.021164 0.071 Uiso 1 1 calc R U . . .
C20 C 0.8764(9) 0.8495(4) 0.2408(5) 0.0511(19) Uani 1 1 d . . . . .
H20A H 0.972579 0.868434 0.277601 0.077 Uiso 1 1 calc R U . . .
H20B H 0.805222 0.879597 0.261017 0.077 Uiso 1 1 calc R U . . .
H20C H 0.879648 0.859411 0.184626 0.077 Uiso 1 1 calc R U . . .
C21 C 0.7782(7) 0.7179(4) 0.3395(5) 0.0449(16) Uani 1 1 d . . . . .
H21A H 0.741479 0.659335 0.336103 0.067 Uiso 1 1 calc R U . . .
H21B H 0.703790 0.750609 0.351072 0.067 Uiso 1 1 calc R U . . .
H21C H 0.865875 0.734214 0.384073 0.067 Uiso 1 1 calc R U . . .
C22 C 0.6474(7) 0.7070(5) 0.1605(5) 0.0476(17) Uani 1 1 d . . . . .
H22A H 0.661334 0.721004 0.107230 0.071 Uiso 1 1 calc R U . . .
H22B H 0.574270 0.736957 0.178702 0.071 Uiso 1 1 calc R U . . .
H22C H 0.614434 0.647581 0.154279 0.071 Uiso 1 1 calc R U . . .

loop_
_atom_site_aniso_label
_atom_site_aniso_U_11
_atom_site_aniso_U_22
_atom_site_aniso_U_33
_atom_site_aniso_U_23
_atom_site_aniso_U_13
_atom_site_aniso_U_12
Se2 0.0619(5) 0.0269(3) 0.0655(5) 0.0104(3) 0.0314(4) 0.0063(3)
Al2 0.0307(10) 0.0342(9) 0.0507(11) 0.0132(8) 0.0110(8) 0.0031(7)
N2 0.033(3) 0.034(3) 0.045(3) 0.014(2) 0.005(2) -0.001(2)
Si3 0.0344(9) 0.0339(9) 0.0465(10) 0.0089(7) 0.0121(8) 0.0062(7)
Si4 0.0464(11) 0.0341(9) 0.0440(10) 0.0109(7) 0.0019(8) -0.0041(8)
C23 0.042(4) 0.038(3) 0.068(5) 0.025(3) 0.030(3) 0.013(3)
C24 0.043(4) 0.054(4) 0.077(5) 0.028(4) 0.033(4) 0.017(3)
C25 0.068(5) 0.044(4) 0.081(6) 0.008(4) 0.051(5) 0.009(4)
C26 0.045(5) 0.082(6) 0.052(4) -0.008(4) 0.022(4) -0.010(4)
C27 0.043(4) 0.061(5) 0.041(4) 0.007(3) 0.015(3) 0.019(3)
C28 0.051(5) 0.050(4) 0.081(6) 0.022(4) 0.022(4) -0.004(4)
C29 0.046(5) 0.063(5) 0.112(8) 0.044(5) 0.030(5) 0.025(4)
C30 0.132(10) 0.039(5) 0.168(12) 0.002(6) 0.106(10) -0.002(5)
C31 0.077(7) 0.134(11) 0.075(7) -0.032(7) 0.031(6) -0.026(7)
C32 0.084(7) 0.126(9) 0.069(6) 0.049(6) 0.038(5) 0.069(7)
C33 0.053(4) 0.030(3) 0.057(4) 0.009(3) 0.026(3) 0.002(3)
C34 0.061(5) 0.033(3) 0.066(5) 0.014(3) 0.032(4) 0.004(3)
C35 0.071(6) 0.040(4) 0.072(5) 0.014(4) 0.037(5) 0.001(4)
C36 0.083(6) 0.039(4) 0.068(5) 0.010(4) 0.035(5) -0.001(4)
C37 0.076(6) 0.061(5) 0.058(5) 0.024(4) 0.020(4) 0.013(4)
C38 0.067(5) 0.047(4) 0.062(5) 0.025(4) 0.020(4) 0.012(4)
C39 0.035(4) 0.062(5) 0.053(4) -0.001(4) 0.005(3) 0.005(3)
C40 0.058(5) 0.036(4) 0.067(5) 0.008(3) 0.033(4) 0.008(3)
C41 0.044(4) 0.050(4) 0.061(5) 0.022(3) 0.016(3) 0.016(3)
C42 0.066(5) 0.049(4) 0.043(4) -0.004(3) 0.001(4) -0.012(4)
C43 0.061(5) 0.032(3) 0.060(5) 0.012(3) -0.001(4) -0.005(3)
C44 0.050(4) 0.046(4) 0.062(5) 0.017(4) -0.013(4) 0.003(3)
Se1 0.0417(4) 0.0271(3) 0.0498(4) 0.0145(3) 0.0040(3) 0.0013(3)
Si1 0.0459(11) 0.0312(8) 0.0451(10) 0.0112(7) 0.0177(8) 0.0044(7)
Al1 0.0332(10) 0.0249(8) 0.0433(10) 0.0071(7) 0.0126(8) 0.0015(7)
N1 0.031(3) 0.024(2) 0.047(3) 0.007(2) 0.014(2) 0.002(2)
C1 0.030(3) 0.034(3) 0.043(3) 0.005(3) 0.005(3) 0.005(3)
Si2 0.0358(9) 0.0279(8) 0.0455(10) 0.0074(7) 0.0081(8) 0.0064(7)
C2 0.029(3) 0.035(3) 0.042(3) 0.010(3) 0.002(3) 0.000(3)
C3 0.027(3) 0.031(3) 0.051(4) 0.005(3) 0.009(3) -0.003(2)
C4 0.033(3) 0.029(3) 0.045(4) 0.007(3) 0.003(3) -0.001(2)
C5 0.031(3) 0.038(3) 0.036(3) 0.004(3) 0.004(3) -0.003(3)
C6 0.046(4) 0.036(4) 0.061(4) 0.002(3) 0.000(3) 0.010(3)
C7 0.049(4) 0.047(4) 0.066(5) 0.023(4) 0.019(4) -0.003(3)
C8 0.035(4) 0.044(4) 0.068(5) 0.009(3) 0.017(3) 0.010(3)
C9 0.051(4) 0.025(3) 0.066(5) 0.010(3) 0.008(4) -0.003(3)
C10 0.041(4) 0.059(5) 0.053(4) 0.007(3) 0.013(3) 0.002(3)
C11 0.039(3) 0.023(3) 0.030(3) 0.007(2) -0.001(3) -0.001(2)
C12 0.042(4) 0.028(3) 0.067(5) 0.008(3) 0.022(3) 0.004(3)
C13 0.068(5) 0.031(3) 0.047(4) 0.000(3) 0.017(4) -0.010(3)
C14 0.053(5) 0.036(4) 0.061(5) 0.017(3) 0.000(4) -0.015(3)
C15 0.037(4) 0.036(3) 0.067(5) 0.012(3) 0.004(3) -0.002(3)
C16 0.045(4) 0.034(3) 0.050(4) 0.009(3) 0.021(3) 0.005(3)
C17 0.062(5) 0.044(4) 0.049(4) 0.012(3) 0.025(4) 0.010(3)
C18 0.057(5) 0.049(4) 0.055(4) 0.023(3) 0.022(4) 0.000(3)
C19 0.049(4) 0.048(4) 0.040(4) 0.005(3) 0.005(3) 0.000(3)
C20 0.058(5) 0.029(3) 0.067(5) 0.012(3) 0.008(4) 0.014(3)
C21 0.036(4) 0.046(4) 0.057(4) 0.008(3) 0.019(3) 0.010(3)
C22 0.032(4) 0.049(4) 0.058(4) 0.011(3) 0.000(3) 0.007(3)

loop_
_atom_type_symbol
_atom_type_description
_atom_type_scat_dispersion_real
_atom_type_scat_dispersion_imag
_atom_type_scat_source
C C 0.0181 0.0091 'International Tables Vol C Tables 4.2.6.8 and 6.1.1.4'
H H 0.0000 0.0000 'International Tables Vol C Tables 4.2.6.8 and 6.1.1.4'
Al Al 0.2130 0.2455 'International Tables Vol C Tables 4.2.6.8 and 6.1.1.4'
N N 0.0311 0.0180 'International Tables Vol C Tables 4.2.6.8 and 6.1.1.4'
Si Si 0.2541 0.3302 'International Tables Vol C Tables 4.2.6.8 and 6.1.1.4'
Se Se -0.7943 1.1372 'International Tables Vol C Tables 4.2.6.8 and 6.1.1.4'

loop_
_exptl_crystal_face_index_h
_exptl_crystal_face_index_k
_exptl_crystal_face_index_l
_exptl_crystal_face_perp_dist
1 -6 0 0.0380
-1 2 1 0.0240
-2 1 -8 0.0210
2 -1 7 0.0130
-3 -6 4 0.0290
2 5 -3 0.0340
5 -3 -6 0.0570

loop_
_geom_angle_atom_site_label_1
_geom_angle_atom_site_label_2
_geom_angle_atom_site_label_3
_geom_angle
_geom_angle_site_symmetry_1
_geom_angle_site_symmetry_3
_geom_angle_publ_flag
C33 Se2 Al2 102.4(2) . . ?
Se2 Al2 C24 91.19(18) . . ?
N2 Al2 Se2 115.66(19) . . ?
N2 Al2 C23 115.2(3) . . ?
N2 Al2 C24 142.0(3) . . ?
N2 Al2 C27 115.8(3) . . ?
C23 Al2 Se2 125.1(2) . . ?
C23 Al2 C24 34.1(2) . . ?
C27 Al2 Se2 124.2(2) . . ?
C27 Al2 C23 39.4(3) . . ?
C27 Al2 C24 58.9(3) . . ?
Si3 N2 Al2 120.6(3) . . ?
Si3 N2 Si4 122.8(3) . . ?
Si4 N2 Al2 116.6(3) . . ?
N2 Si3 C39 108.2(3) . . ?
N2 Si3 C40 113.7(3) . . ?
N2 Si3 C41 112.1(3) . . ?
C40 Si3 C39 106.9(4) . . ?
C40 Si3 C41 106.2(3) . . ?
C41 Si3 C39 109.5(4) . . ?
N2 Si4 C42 115.2(3) . . ?
N2 Si4 C43 111.6(3) . . ?
N2 Si4 C44 107.6(3) . . ?
C42 Si4 C43 106.5(4) . . ?
C42 Si4 C44 106.9(4) . . ?
C43 Si4 C44 108.7(4) . . ?
C24 C23 Al2 87.4(4) . . ?
C24 C23 C27 107.9(7) . . ?
C24 C23 C28 126.6(7) . . ?
C27 C23 Al2 70.2(4) . . ?
C27 C23 C28 123.9(6) . . ?
C28 C23 Al2 119.7(6) . . ?
C23 C24 Al2 58.5(4) . . ?
C23 C24 C29 126.2(8) . . ?
C25 C24 Al2 84.2(5) . . ?
C25 C24 C23 108.9(7) . . ?
C25 C24 C29 125.0(7) . . ?
C29 C24 Al2 122.8(6) . . ?
C24 C25 C26 109.6(7) . . ?
C24 C25 C30 125.2(9) . . ?
C26 C25 C30 125.1(9) . . ?
C25 C26 C27 107.6(7) . . ?
C25 C26 C31 127.7(10) . . ?
C27 C26 C31 124.7(10) . . ?
C23 C27 Al2 70.4(4) . . ?
C23 C27 C32 123.3(8) . . ?
C26 C27 Al2 87.9(5) . . ?
C26 C27 C23 106.0(6) . . ?
C26 C27 C32 128.2(8) . . ?
C32 C27 Al2 121.0(5) . . ?
C23 C28 H28A 109.5 . . ?
C23 C28 H28B 109.5 . . ?
C23 C28 H28C 109.5 . . ?
H28A C28 H28B 109.5 . . ?
H28A C28 H28C 109.5 . . ?
H28B C28 H28C 109.5 . . ?
C24 C29 H29A 109.5 . . ?
C24 C29 H29B 109.5 . . ?
C24 C29 H29C 109.5 . . ?
H29A C29 H29B 109.5 . . ?
H29A C29 H29C 109.5 . . ?
H29B C29 H29C 109.5 . . ?
C25 C30 H30A 109.5 . . ?
C25 C30 H30B 109.5 . . ?
C25 C30 H30C 109.5 . . ?
H30A C30 H30B 109.5 . . ?
H30A C30 H30C 109.5 . . ?
H30B C30 H30C 109.5 . . ?
C26 C31 H31A 109.5 . . ?
C26 C31 H31B 109.5 . . ?
C26 C31 H31C 109.5 . . ?
H31A C31 H31B 109.5 . . ?
H31A C31 H31C 109.5 . . ?
H31B C31 H31C 109.5 . . ?
C27 C32 H32A 109.5 . . ?
C27 C32 H32B 109.5 . . ?
C27 C32 H32C 109.5 . . ?
H32A C32 H32B 109.5 . . ?
H32A C32 H32C 109.5 . . ?
H32B C32 H32C 109.5 . . ?
C34 C33 Se2 121.1(6) . . ?
C38 C33 Se2 119.9(6) . . ?
C38 C33 C34 118.8(7) . . ?
C33 C34 H34 119.5 . . ?
C33 C34 C35 120.9(8) . . ?
C35 C34 H34 119.5 . . ?
C34 C35 H35 120.0 . . ?
C34 C35 C36 120.1(9) . . ?
C36 C35 H35 120.0 . . ?
C35 C36 H36 120.2 . . ?
C37 C36 C35 119.6(8) . . ?
C37 C36 H36 120.2 . . ?
C36 C37 H37 120.0 . . ?
C36 C37 C38 120.0(8) . . ?
C38 C37 H37 120.0 . . ?
C33 C38 C37 120.6(8) . . ?
C33 C38 H38 119.7 . . ?
C37 C38 H38 119.7 . . ?
Si3 C39 H39A 109.5 . . ?
Si3 C39 H39B 109.5 . . ?
Si3 C39 H39C 109.5 . . ?
H39A C39 H39B 109.5 . . ?
H39A C39 H39C 109.5 . . ?
H39B C39 H39C 109.5 . . ?
Si3 C40 H40A 109.5 . . ?
Si3 C40 H40B 109.5 . . ?
Si3 C40 H40C 109.5 . . ?
H40A C40 H40B 109.5 . . ?
H40A C40 H40C 109.5 . . ?
H40B C40 H40C 109.5 . . ?
Si3 C41 H41A 109.5 . . ?
Si3 C41 H41B 109.5 . . ?
Si3 C41 H41C 109.5 . . ?
H41A C41 H41B 109.5 . . ?
H41A C41 H41C 109.5 . . ?
H41B C41 H41C 109.5 . . ?
Si4 C42 H42A 109.5 . . ?
Si4 C42 H42B 109.5 . . ?
Si4 C42 H42C 109.5 . . ?
H42A C42 H42B 109.5 . . ?
H42A C42 H42C 109.5 . . ?
H42B C42 H42C 109.5 . . ?
Si4 C43 H43A 109.5 . . ?
Si4 C43 H43B 109.5 . . ?
Si4 C43 H43C 109.5 . . ?
H43A C43 H43B 109.5 . . ?
H43A C43 H43C 109.5 . . ?
H43B C43 H43C 109.5 . . ?
Si4 C44 H44A 109.5 . . ?
Si4 C44 H44B 109.5 . . ?
Si4 C44 H44C 109.5 . . ?
H44A C44 H44B 109.5 . . ?
H44A C44 H44C 109.5 . . ?
H44B C44 H44C 109.5 . . ?
C11 Se1 Al1 105.78(17) . . ?
N1 Si1 C17 108.2(3) . . ?
N1 Si1 C18 112.7(3) . . ?
N1 Si1 C19 113.5(3) . . ?
C17 Si1 C18 108.6(4) . . ?
C19 Si1 C17 107.7(3) . . ?
C19 Si1 C18 106.0(3) . . ?
Se1 Al1 C3 100.87(16) . . ?
Se1 Al1 C5 93.06(16) . . ?
N1 Al1 Se1 112.08(17) . . ?
N1 Al1 C1 112.3(2) . . ?
N1 Al1 C2 109.3(2) . . ?
N1 Al1 C3 135.5(2) . . ?
N1 Al1 C5 143.6(2) . . ?
C1 Al1 Se1 129.63(19) . . ?
C1 Al1 C2 38.1(3) . . ?
C1 Al1 C3 60.2(2) . . ?
C1 Al1 C5 36.6(2) . . ?
C2 Al1 Se1 135.61(18) . . ?
C2 Al1 C3 35.4(2) . . ?
C2 Al1 C5 60.5(2) . . ?
C5 Al1 C3 57.5(2) . . ?
Si1 N1 Al1 117.5(3) . . ?
Si1 N1 Si2 123.5(3) . . ?
Si2 N1 Al1 119.0(3) . . ?
C2 C1 Al1 72.3(4) . . ?
C2 C1 C5 107.7(5) . . ?
C2 C1 C6 125.2(6) . . ?
C5 C1 Al1 80.8(4) . . ?
C5 C1 C6 125.0(6) . . ?
C6 C1 Al1 125.9(4) . . ?
N1 Si2 C20 112.6(3) . . ?
N1 Si2 C21 109.2(3) . . ?
N1 Si2 C22 114.3(3) . . ?
C21 Si2 C20 110.2(4) . . ?
C22 Si2 C20 104.7(3) . . ?
C22 Si2 C21 105.5(3) . . ?
C1 C2 Al1 69.6(4) . . ?
C1 C2 C7 123.5(6) . . ?
C3 C2 Al1 80.7(4) . . ?
C3 C2 C1 108.5(6) . . ?
C3 C2 C7 127.5(6) . . ?
C7 C2 Al1 122.4(5) . . ?
C2 C3 Al1 63.9(3) . . ?
C2 C3 C4 108.4(6) . . ?
C2 C3 C8 128.0(6) . . ?
C4 C3 Al1 78.8(4) . . ?
C4 C3 C8 123.4(6) . . ?
C8 C3 Al1 126.4(5) . . ?
C3 C4 C5 108.4(5) . . ?
C3 C4 C9 124.2(6) . . ?
C5 C4 C9 127.4(6) . . ?
C1 C5 Al1 62.6(3) . . ?
C1 C5 C10 126.9(6) . . ?
C4 C5 Al1 79.1(4) . . ?
C4 C5 C1 107.0(6) . . ?
C4 C5 C10 126.1(6) . . ?
C10 C5 Al1 123.1(5) . . ?
C1 C6 H6A 109.5 . . ?
C1 C6 H6B 109.5 . . ?
C1 C6 H6C 109.5 . . ?
H6A C6 H6B 109.5 . . ?
H6A C6 H6C 109.5 . . ?
H6B C6 H6C 109.5 . . ?
C2 C7 H7A 109.5 . . ?
C2 C7 H7B 109.5 . . ?
C2 C7 H7C 109.5 . . ?
H7A C7 H7B 109.5 . . ?
H7A C7 H7C 109.5 . . ?
H7B C7 H7C 109.5 . . ?
C3 C8 H8A 109.5 . . ?
C3 C8 H8B 109.5 . . ?
C3 C8 H8C 109.5 . . ?
H8A C8 H8B 109.5 . . ?
H8A C8 H8C 109.5 . . ?
H8B C8 H8C 109.5 . . ?
C4 C9 H9A 109.5 . . ?
C4 C9 H9B 109.5 . . ?
C4 C9 H9C 109.5 . . ?
H9A C9 H9B 109.5 . . ?
H9A C9 H9C 109.5 . . ?
H9B C9 H9C 109.5 . . ?
C5 C10 H10A 109.5 . . ?
C5 C10 H10B 109.5 . . ?
C5 C10 H10C 109.5 . . ?
H10A C10 H10B 109.5 . . ?
H10A C10 H10C 109.5 . . ?
H10B C10 H10C 109.5 . . ?
C12 C11 Se1 119.6(5) . . ?
C16 C11 Se1 121.3(5) . . ?
C16 C11 C12 118.9(6) . . ?
C11 C12 H12 120.2 . . ?
C13 C12 C11 119.7(7) . . ?
C13 C12 H12 120.2 . . ?
C12 C13 H13 119.4 . . ?
C14 C13 C12 121.1(7) . . ?
C14 C13 H13 119.4 . . ?
C13 C14 H14 120.1 . . ?
C15 C14 C13 119.8(7) . . ?
C15 C14 H14 120.1 . . ?
C14 C15 H15 120.1 . . ?
C14 C15 C16 119.8(7) . . ?
C16 C15 H15 120.1 . . ?
C11 C16 C15 120.7(7) . . ?
C11 C16 H16 119.6 . . ?
C15 C16 H16 119.7 . . ?
Si1 C17 H17A 109.5 . . ?
Si1 C17 H17B 109.5 . . ?
Si1 C17 H17C 109.5 . . ?
H17A C17 H17B 109.5 . . ?
H17A C17 H17C 109.5 . . ?
H17B C17 H17C 109.5 . . ?
Si1 C18 H18A 109.5 . . ?
Si1 C18 H18B 109.5 . . ?
Si1 C18 H18C 109.5 . . ?
H18A C18 H18B 109.5 . . ?
H18A C18 H18C 109.5 . . ?
H18B C18 H18C 109.5 . . ?
Si1 C19 H19A 109.5 . . ?
Si1 C19 H19B 109.5 . . ?
Si1 C19 H19C 109.5 . . ?
H19A C19 H19B 109.5 . . ?
H19A C19 H19C 109.5 . . ?
H19B C19 H19C 109.5 . . ?
Si2 C20 H20A 109.5 . . ?
Si2 C20 H20B 109.5 . . ?
Si2 C20 H20C 109.5 . . ?
H20A C20 H20B 109.5 . . ?
H20A C20 H20C 109.5 . . ?
H20B C20 H20C 109.5 . . ?
Si2 C21 H21A 109.5 . . ?
Si2 C21 H21B 109.5 . . ?
Si2 C21 H21C 109.5 . . ?
H21A C21 H21B 109.5 . . ?
H21A C21 H21C 109.5 . . ?
H21B C21 H21C 109.5 . . ?
Si2 C22 H22A 109.5 . . ?
Si2 C22 H22B 109.5 . . ?
Si2 C22 H22C 109.5 . . ?
H22A C22 H22B 109.5 . . ?
H22A C22 H22C 109.5 . . ?
H22B C22 H22C 109.5 . . ?

loop_
_geom_bond_atom_site_label_1
_geom_bond_atom_site_label_2
_geom_bond_distance
_geom_bond_site_symmetry_2
_geom_bond_publ_flag
Se2 Al2 2.346(2) . ?
Se2 C33 1.927(7) . ?
Al2 N2 1.799(6) . ?
Al2 C23 2.141(7) . ?
Al2 C24 2.509(8) . ?
Al2 C27 2.139(7) . ?
N2 Si3 1.736(5) . ?
N2 Si4 1.747(5) . ?
Si3 C39 1.886(7) . ?
Si3 C40 1.864(7) . ?
Si3 C41 1.873(7) . ?
Si4 C42 1.865(8) . ?
Si4 C43 1.866(7) . ?
Si4 C44 1.870(8) . ?
C23 C24 1.409(9) . ?
C23 C27 1.445(10) . ?
C23 C28 1.506(10) . ?
C24 C25 1.377(12) . ?
C24 C29 1.518(11) . ?
C25 C26 1.408(13) . ?
C25 C30 1.522(12) . ?
C26 C27 1.442(12) . ?
C26 C31 1.480(12) . ?
C27 C32 1.495(11) . ?
C28 H28A 0.9800 . ?
C28 H28B 0.9800 . ?
C28 H28C 0.9800 . ?
C29 H29A 0.9800 . ?
C29 H29B 0.9800 . ?
C29 H29C 0.9800 . ?
C30 H30A 0.9800 . ?
C30 H30B 0.9800 . ?
C30 H30C 0.9800 . ?
C31 H31A 0.9800 . ?
C31 H31B 0.9800 . ?
C31 H31C 0.9800 . ?
C32 H32A 0.9800 . ?
C32 H32B 0.9800 . ?
C32 H32C 0.9800 . ?
C33 C34 1.379(11) . ?
C33 C38 1.377(11) . ?
C34 H34 0.9500 . ?
C34 C35 1.381(11) . ?
C35 H35 0.9500 . ?
C35 C36 1.389(12) . ?
C36 H36 0.9500 . ?
C36 C37 1.367(13) . ?
C37 H37 0.9500 . ?
C37 C38 1.402(12) . ?
C38 H38 0.9500 . ?
C39 H39A 0.9800 . ?
C39 H39B 0.9800 . ?
C39 H39C 0.9800 . ?
C40 H40A 0.9800 . ?
C40 H40B 0.9800 . ?
C40 H40C 0.9800 . ?
C41 H41A 0.9800 . ?
C41 H41B 0.9800 . ?
C41 H41C 0.9800 . ?
C42 H42A 0.9800 . ?
C42 H42B 0.9800 . ?
C42 H42C 0.9800 . ?
C43 H43A 0.9800 . ?
C43 H43B 0.9800 . ?
C43 H43C 0.9800 . ?
C44 H44A 0.9800 . ?
C44 H44B 0.9800 . ?
C44 H44C 0.9800 . ?
Se1 Al1 2.3601(18) . ?
Se1 C11 1.931(6) . ?
Si1 N1 1.731(6) . ?
Si1 C17 1.874(8) . ?
Si1 C18 1.876(7) . ?
Si1 C19 1.873(7) . ?
Al1 N1 1.833(5) . ?
Al1 C1 2.146(6) . ?
Al1 C2 2.181(6) . ?
Al1 C3 2.396(6) . ?
Al1 C5 2.387(6) . ?
N1 Si2 1.734(5) . ?
C1 C2 1.414(9) . ?
C1 C5 1.444(9) . ?
C1 C6 1.511(9) . ?
Si2 C20 1.881(7) . ?
Si2 C21 1.864(7) . ?
Si2 C22 1.863(7) . ?
C2 C3 1.407(9) . ?
C2 C7 1.518(9) . ?
C3 C4 1.416(9) . ?
C3 C8 1.500(10) . ?
C4 C5 1.420(9) . ?
C4 C9 1.503(8) . ?
C5 C10 1.478(10) . ?
C6 H6A 0.9800 . ?
C6 H6B 0.9800 . ?
C6 H6C 0.9800 . ?
C7 H7A 0.9800 . ?
C7 H7B 0.9800 . ?
C7 H7C 0.9800 . ?
C8 H8A 0.9800 . ?
C8 H8B 0.9800 . ?
C8 H8C 0.9800 . ?
C9 H9A 0.9800 . ?
C9 H9B 0.9800 . ?
C9 H9C 0.9800 . ?
C10 H10A 0.9800 . ?
C10 H10B 0.9800 . ?
C10 H10C 0.9800 . ?
C11 C12 1.393(9) . ?
C11 C16 1.381(9) . ?
C12 H12 0.9500 . ?
C12 C13 1.378(10) . ?
C13 H13 0.9500 . ?
C13 C14 1.371(11) . ?
C14 H14 0.9500 . ?
C14 C15 1.370(11) . ?
C15 H15 0.9500 . ?
C15 C16 1.390(10) . ?
C16 H16 0.9500 . ?
C17 H17A 0.9800 . ?
C17 H17B 0.9800 . ?
C17 H17C 0.9800 . ?
C18 H18A 0.9800 . ?
C18 H18B 0.9800 . ?
C18 H18C 0.9800 . ?
C19 H19A 0.9800 . ?
C19 H19B 0.9800 . ?
C19 H19C 0.9800 . ?
C20 H20A 0.9800 . ?
C20 H20B 0.9800 . ?
C20 H20C 0.9800 . ?
C21 H21A 0.9800 . ?
C21 H21B 0.9800 . ?
C21 H21C 0.9800 . ?
C22 H22A 0.9800 . ?
C22 H22B 0.9800 . ?
C22 H22C 0.9800 . ?

loop_
_geom_torsion_atom_site_label_1
_geom_torsion_atom_site_label_2
_geom_torsion_atom_site_label_3
_geom_torsion_atom_site_label_4
_geom_torsion
_geom_torsion_site_symmetry_1
_geom_torsion_site_symmetry_2
_geom_torsion_site_symmetry_3
_geom_torsion_site_symmetry_4
_geom_torsion_publ_flag
Se2 Al2 N2 Si3 -95.7(3) . . . . ?
Se2 Al2 N2 Si4 85.3(3) . . . . ?
Se2 C33 C34 C35 176.0(5) . . . . ?
Se2 C33 C38 C37 -175.7(6) . . . . ?
Al2 N2 Si3 C39 13.8(5) . . . . ?
Al2 N2 Si3 C40 132.3(4) . . . . ?
Al2 N2 Si3 C41 -107.2(4) . . . . ?
Al2 N2 Si4 C42 -123.1(4) . . . . ?
Al2 N2 Si4 C43 115.3(4) . . . . ?
Al2 N2 Si4 C44 -4.0(4) . . . . ?
Al2 C23 C24 C25 70.4(6) . . . . ?
Al2 C23 C24 C29 -109.8(8) . . . . ?
Al2 C23 C27 C26 -81.8(5) . . . . ?
Al2 C23 C27 C32 114.8(7) . . . . ?
Al2 C24 C25 C26 51.7(6) . . . . ?
Al2 C24 C25 C30 -126.8(8) . . . . ?
Si3 N2 Si4 C42 58.0(5) . . . . ?
Si3 N2 Si4 C43 -63.7(5) . . . . ?
Si3 N2 Si4 C44 177.1(4) . . . . ?
Si4 N2 Si3 C39 -167.3(4) . . . . ?
Si4 N2 Si3 C40 -48.8(5) . . . . ?
Si4 N2 Si3 C41 71.8(5) . . . . ?
C23 Al2 N2 Si3 105.7(4) . . . . ?
C23 Al2 N2 Si4 -73.3(4) . . . . ?
C23 C24 C25 C26 -2.2(9) . . . . ?
C23 C24 C25 C30 179.4(8) . . . . ?
C24 Al2 N2 Si3 133.5(4) . . . . ?
C24 Al2 N2 Si4 -45.4(6) . . . . ?
C24 C23 C27 Al2 80.4(5) . . . . ?
C24 C23 C27 C26 -1.4(8) . . . . ?
C24 C23 C27 C32 -164.8(7) . . . . ?
C24 C25 C26 C27 1.3(9) . . . . ?
C24 C25 C26 C31 -178.3(8) . . . . ?
C25 C26 C27 Al2 -68.8(6) . . . . ?
C25 C26 C27 C23 0.1(8) . . . . ?
C25 C26 C27 C32 162.4(8) . . . . ?
C27 Al2 N2 Si3 61.8(4) . . . . ?
C27 Al2 N2 Si4 -117.1(3) . . . . ?
C27 C23 C24 Al2 -68.2(5) . . . . ?
C27 C23 C24 C25 2.2(9) . . . . ?
C27 C23 C24 C29 -178.0(7) . . . . ?
C28 C23 C24 Al2 125.8(9) . . . . ?
C28 C23 C24 C25 -163.8(8) . . . . ?
C28 C23 C24 C29 16.0(13) . . . . ?
C28 C23 C27 Al2 -113.1(7) . . . . ?
C28 C23 C27 C26 165.1(7) . . . . ?
C28 C23 C27 C32 1.7(12) . . . . ?
C29 C24 C25 C26 178.0(8) . . . . ?
C29 C24 C25 C30 -0.5(13) . . . . ?
C30 C25 C26 C27 179.7(8) . . . . ?
C30 C25 C26 C31 0.1(14) . . . . ?
C31 C26 C27 Al2 110.8(8) . . . . ?
C31 C26 C27 C23 179.7(8) . . . . ?
C31 C26 C27 C32 -18.0(13) . . . . ?
C33 C34 C35 C36 -0.8(11) . . . . ?
C34 C33 C38 C37 -0.1(11) . . . . ?
C34 C35 C36 C37 0.8(11) . . . . ?
C35 C36 C37 C38 -0.4(12) . . . . ?
C36 C37 C38 C33 0.1(12) . . . . ?
C38 C33 C34 C35 0.5(10) . . . . ?
Se1 Al1 N1 Si1 -85.5(3) . . . . ?
Se1 Al1 N1 Si2 91.8(3) . . . . ?
Se1 C11 C12 C13 174.9(5) . . . . ?
Se1 C11 C16 C15 -175.3(5) . . . . ?
Si1 N1 Si2 C20 -72.8(4) . . . . ?
Si1 N1 Si2 C21 164.5(3) . . . . ?
Si1 N1 Si2 C22 46.6(4) . . . . ?
Al1 N1 Si2 C20 110.1(4) . . . . ?
Al1 N1 Si2 C21 -12.6(4) . . . . ?
Al1 N1 Si2 C22 -130.5(3) . . . . ?
Al1 C1 C2 C3 -72.2(4) . . . . ?
Al1 C1 C2 C7 116.1(6) . . . . ?
Al1 C1 C5 C4 67.5(4) . . . . ?
Al1 C1 C5 C10 -112.4(6) . . . . ?
Al1 C2 C3 C4 -67.1(5) . . . . ?
Al1 C2 C3 C8 117.1(7) . . . . ?
Al1 C3 C4 C5 -55.4(4) . . . . ?
Al1 C3 C4 C9 123.2(6) . . . . ?
C1 Al1 N1 Si1 118.8(3) . . . . ?
C1 Al1 N1 Si2 -63.8(4) . . . . ?
C1 C2 C3 Al1 64.7(4) . . . . ?
C1 C2 C3 C4 -2.3(7) . . . . ?
C1 C2 C3 C8 -178.2(6) . . . . ?
C2 Al1 N1 Si1 78.1(3) . . . . ?
C2 Al1 N1 Si2 -104.6(3) . . . . ?
C2 C1 C5 Al1 -67.9(4) . . . . ?
C2 C1 C5 C4 -0.4(7) . . . . ?
C2 C1 C5 C10 179.7(6) . . . . ?
C2 C3 C4 C5 2.1(7) . . . . ?
C2 C3 C4 C9 -179.4(6) . . . . ?
C3 Al1 N1 Si1 49.2(5) . . . . ?
C3 Al1 N1 Si2 -133.5(3) . . . . ?
C3 C4 C5 Al1 55.6(4) . . . . ?
C3 C4 C5 C1 -1.1(7) . . . . ?
C3 C4 C5 C10 178.9(6) . . . . ?
C5 Al1 N1 Si1 144.2(3) . . . . ?
C5 Al1 N1 Si2 -38.5(5) . . . . ?
C5 C1 C2 Al1 73.8(4) . . . . ?
C5 C1 C2 C3 1.7(7) . . . . ?
C5 C1 C2 C7 -170.0(6) . . . . ?
C6 C1 C2 Al1 -121.9(6) . . . . ?
C6 C1 C2 C3 166.0(6) . . . . ?
C6 C1 C2 C7 -5.7(10) . . . . ?
C6 C1 C5 Al1 127.7(7) . . . . ?
C6 C1 C5 C4 -164.7(6) . . . . ?
C6 C1 C5 C10 15.4(10) . . . . ?
C7 C2 C3 Al1 -124.0(7) . . . . ?
C7 C2 C3 C4 168.9(6) . . . . ?
C7 C2 C3 C8 -6.9(11) . . . . ?
C8 C3 C4 C5 178.2(6) . . . . ?
C8 C3 C4 C9 -3.3(10) . . . . ?
C9 C4 C5 Al1 -122.9(6) . . . . ?
C9 C4 C5 C1 -179.5(6) . . . . ?
C9 C4 C5 C10 0.4(11) . . . . ?
C11 C12 C13 C14 1.2(10) . . . . ?
C12 C11 C16 C15 0.0(9) . . . . ?
C12 C13 C14 C15 -1.2(10) . . . . ?
C13 C14 C15 C16 0.7(10) . . . . ?
C14 C15 C16 C11 0.0(10) . . . . ?
C16 C11 C12 C13 -0.5(9) . . . . ?
C17 Si1 N1 Al1 1.5(4) . . . . ?
C17 Si1 N1 Si2 -175.6(3) . . . . ?
C18 Si1 N1 Al1 -118.6(4) . . . . ?
C18 Si1 N1 Si2 64.3(4) . . . . ?
C19 Si1 N1 Al1 121.0(4) . . . . ?
C19 Si1 N1 Si2 -56.2(4) . . . . ?
